data_7036416
loop_
_publ_author_name
'Klose, Annika'
'Kehr, Gerald'
'Daniliuc, Constantin G.'
'Erker, Gerhard'

_publ_section_title
;
 Phosphole formation by 1,1-carboboration - reactions of bis-alkynyl
 phosphanes with a frustrated P/B Lewis pair.
;
_journal_issue 5
_journal_name_full 'Dalton transactions (Cambridge, England : 2003)'
_journal_page_first 2023
_journal_page_last 2030
_journal_paper_doi 10.1039/c5dt03055b
_journal_volume 45
_journal_year 2016
_chemical_formula_sum 'C63 H59 B F10 P2'
_chemical_formula_weight 1078.85
_chemical_name_systematic
; 
 ? 
;
_space_group_IT_number 2
_symmetry_cell_setting triclinic
_symmetry_space_group_name_Hall '-P 1'
_symmetry_space_group_name_H-M 'P -1'
_atom_sites_solution_hydrogens geom
_atom_sites_solution_primary direct
_atom_sites_solution_secondary difmap
_audit_creation_method SHELXL-97
_audit_update_record
;
2015-08-03 deposited with the CCDC.
2015-09-03 downloaded from the CCDC.
;
_cell_angle_alpha 97.778(2)
_cell_angle_beta 99.423(2)
_cell_angle_gamma 118.030(3)
_cell_formula_units_Z 2
_cell_length_a 13.8113(5)
_cell_length_b 14.0951(5)
_cell_length_c 16.4458(9)
_cell_measurement_reflns_used 8291
_cell_measurement_temperature 223(2)
_cell_measurement_theta_max 68.25
_cell_measurement_theta_min 0.88
_cell_volume 2703.8(2)
_computing_cell_refinement 'Collect (Nonius B.V., 1998)'
_computing_data_collection 'Collect (Nonius B.V., 1998)'
_computing_data_reduction 'Denzo-SMN (Otwinowski & Minor, 1997)'
_computing_molecular_graphics 'XP (BrukerAXS, 2000)'
_computing_publication_material 'SHELXL-97 (Sheldrick, 1997)'
_computing_structure_refinement 'SHELXL-97 (Sheldrick, 1997)'
_computing_structure_solution 'SHELXS-97 (Sheldrick, 1990)'
_diffrn_ambient_temperature 223(2)
_diffrn_measured_fraction_theta_full 0.954
_diffrn_measured_fraction_theta_max 0.954
_diffrn_measurement_device_type 'Nonius KappaCCD APEXII'
_diffrn_measurement_method '\w and \f scans'
_diffrn_radiation_monochromator graphite
_diffrn_radiation_source 'fine-focus sealed tube'
_diffrn_radiation_type CuK\a
_diffrn_radiation_wavelength 1.54178
_diffrn_reflns_av_R_equivalents 0.066
_diffrn_reflns_av_sigmaI/netI 0.0384
_diffrn_reflns_limit_h_max 16
_diffrn_reflns_limit_h_min 0
_diffrn_reflns_limit_k_max 14
_diffrn_reflns_limit_k_min -16
_diffrn_reflns_limit_l_max 19
_diffrn_reflns_limit_l_min -19
_diffrn_reflns_number 36369
_diffrn_reflns_theta_full 67.40
_diffrn_reflns_theta_max 67.40
_diffrn_reflns_theta_min 3.66
_exptl_absorpt_coefficient_mu 1.367
_exptl_absorpt_correction_T_max 0.9601
_exptl_absorpt_correction_T_min 0.8212
_exptl_absorpt_correction_type multi-scan
_exptl_absorpt_process_details 'Denzo (Otwinowski, Borek, Majewski & Minor, 2003)'
_exptl_crystal_colour yellow
_exptl_crystal_density_diffrn 1.325
_exptl_crystal_density_method 'not measured'
_exptl_crystal_description needle
_exptl_crystal_F_000 1124
_exptl_crystal_size_max 0.15
_exptl_crystal_size_mid 0.07
_exptl_crystal_size_min 0.03
_refine_diff_density_max 0.281
_refine_diff_density_min -0.207
_refine_diff_density_rms 0.043
_refine_ls_extinction_method none
_refine_ls_goodness_of_fit_ref 1.017
_refine_ls_hydrogen_treatment constr
_refine_ls_matrix_type full
_refine_ls_number_parameters 718
_refine_ls_number_reflns 9284
_refine_ls_number_restraints 37
_refine_ls_restrained_S_all 1.025
_refine_ls_R_factor_all 0.0753
_refine_ls_R_factor_gt 0.0548
_refine_ls_shift/su_max 0.001
_refine_ls_shift/su_mean 0.000
_refine_ls_structure_factor_coef Fsqd
_refine_ls_weighting_details 'calc w=1/[\s^2^(Fo^2^)+(0.0767P)^2^+1.1913P] where P=(Fo^2^+2Fc^2^)/3'
_refine_ls_weighting_scheme calc
_refine_ls_wR_factor_gt 0.1390
_refine_ls_wR_factor_ref 0.1546
_reflns_number_gt 6932
_reflns_number_total 9284
_reflns_threshold_expression >2sigma(I)
_cod_data_source_file c5dt03055b2.cif
_cod_data_source_block erk7416
_cod_depositor_comments 'Adding full bibliography for 7036415--7036417.cif.'
_cod_original_sg_symbol_H-M P-1
_cod_database_code 7036416

loop_
_symmetry_equiv_pos_as_xyz
'x, y, z'
'-x, -y, -z'

loop_
_atom_site_label
_atom_site_type_symbol
_atom_site_fract_x
_atom_site_fract_y
_atom_site_fract_z
_atom_site_U_iso_or_equiv
_atom_site_adp_type
_atom_site_occupancy
_atom_site_symmetry_multiplicity
_atom_site_calc_flag
_atom_site_refinement_flags
_atom_site_disorder_assembly
_atom_site_disorder_group
P1 P 0.69187(6) 0.21981(6) 0.18700(4) 0.05243(19) Uani 1 1 d . . .
P2 P 0.59443(6) 0.44242(5) 0.33045(4) 0.05013(19) Uani 1 1 d . . .
C1 C 0.5493(3) 0.1406(2) 0.11410(17) 0.0608(7) Uani 1 1 d . . .
H1A H 0.5566 0.1254 0.0562 0.073 Uiso 1 1 calc R . .
H1B H 0.5080 0.0692 0.1283 0.073 Uiso 1 1 calc R . .
C2 C 0.4787(2) 0.1977(2) 0.11544(16) 0.0576(7) Uani 1 1 d . . .
H2A H 0.4017 0.1468 0.0792 0.069 Uiso 1 1 calc R . .
H2B H 0.5126 0.2630 0.0923 0.069 Uiso 1 1 calc R . .
C3 C 0.3980(2) 0.2961(2) 0.21659(16) 0.0536(6) Uani 1 1 d . . .
C4 C 0.4500(2) 0.3979(2) 0.27119(17) 0.0541(6) Uani 1 1 d . . .
C5 C 0.6033(2) 0.3356(2) 0.26184(15) 0.0499(6) Uani 1 1 d . . .
C6 C 0.7020(2) 0.3409(2) 0.25261(16) 0.0517(6) Uani 1 1 d . . .
C11 C 0.6923(2) 0.1119(2) 0.23835(17) 0.0556(6) Uani 1 1 d . . .
C12 C 0.6743(3) 0.0146(2) 0.18364(18) 0.0604(7) Uani 1 1 d . . .
C13 C 0.6433(3) -0.0802(3) 0.2140(2) 0.0707(8) Uani 1 1 d . . .
H13 H 0.6310 -0.1445 0.1775 0.085 Uiso 1 1 calc R . .
C14 C 0.6297(3) -0.0848(3) 0.2948(2) 0.0748(9) Uani 1 1 d . . .
C15 C 0.6571(3) 0.0136(3) 0.3496(2) 0.0721(8) Uani 1 1 d . . .
H15 H 0.6533 0.0135 0.4062 0.087 Uiso 1 1 calc R . .
C16 C 0.6898(3) 0.1120(2) 0.32410(17) 0.0601(7) Uani 1 1 d . . .
C17 C 0.6889(3) 0.0061(3) 0.09482(19) 0.0733(9) Uani 1 1 d . . .
H17A H 0.6713 -0.0686 0.0706 0.110 Uiso 1 1 calc R . .
H17B H 0.7668 0.0581 0.0963 0.110 Uiso 1 1 calc R . .
H17C H 0.6381 0.0233 0.0603 0.110 Uiso 1 1 calc R . .
C18 C 0.5904(4) -0.1906(3) 0.3239(3) 0.1092(14) Uani 1 1 d . . .
H18A H 0.5213 -0.2493 0.2833 0.164 Uiso 1 1 calc R . .
H18B H 0.5756 -0.1798 0.3791 0.164 Uiso 1 1 calc R . .
H18C H 0.6489 -0.2107 0.3281 0.164 Uiso 1 1 calc R . .
C19 C 0.7253(3) 0.2133(3) 0.39204(18) 0.0718(8) Uani 1 1 d . . .
H19A H 0.7120 0.1922 0.4447 0.108 Uiso 1 1 calc R . .
H19B H 0.6813 0.2476 0.3747 0.108 Uiso 1 1 calc R . .
H19C H 0.8054 0.2654 0.4006 0.108 Uiso 1 1 calc R . .
C21 C 0.8044(2) 0.2662(2) 0.13123(17) 0.0565(7) Uani 1 1 d . . .
C22 C 0.7871(3) 0.2835(2) 0.04835(18) 0.0637(7) Uani 1 1 d . . .
C23 C 0.8785(3) 0.3220(3) 0.0120(2) 0.0734(9) Uani 1 1 d . . .
H23 H 0.8667 0.3318 -0.0435 0.088 Uiso 1 1 calc R . .
C24 C 0.9856(3) 0.3465(3) 0.0537(2) 0.0755(9) Uani 1 1 d . . .
C25 C 1.0013(3) 0.3307(3) 0.1343(2) 0.0729(9) Uani 1 1 d . . .
H25 H 1.0739 0.3470 0.1634 0.088 Uiso 1 1 calc R . .
C26 C 0.9131(3) 0.2911(2) 0.17509(19) 0.0624(7) Uani 1 1 d . . .
C27 C 0.6783(3) 0.2654(3) -0.0063(2) 0.0835(10) Uani 1 1 d . . .
H27A H 0.6956 0.3113 -0.0467 0.125 Uiso 1 1 calc R . .
H27B H 0.6378 0.2851 0.0293 0.125 Uiso 1 1 calc R . .
H27C H 0.6313 0.1880 -0.0368 0.125 Uiso 1 1 calc R . .
C28 C 1.0806(4) 0.3903(4) 0.0103(3) 0.1052(14) Uani 1 1 d . . .
H28A H 1.1527 0.4183 0.0514 0.158 Uiso 1 1 calc R . .
H28B H 1.0811 0.4496 -0.0137 0.158 Uiso 1 1 calc R . .
H28C H 1.0692 0.3310 -0.0347 0.158 Uiso 1 1 calc R . .
C29 C 0.9446(3) 0.2828(3) 0.2651(2) 0.0730(8) Uani 1 1 d . . .
H29A H 0.9190 0.2059 0.2655 0.109 Uiso 1 1 calc R . .
H29B H 0.9086 0.3104 0.2998 0.109 Uiso 1 1 calc R . .
H29C H 1.0264 0.3266 0.2877 0.109 Uiso 1 1 calc R . .
C31 C 0.4200(2) 0.1277(2) 0.25612(17) 0.0560(7) Uani 1 1 d . . .
F32 F 0.30838(18) -0.01121(15) 0.12641(12) 0.0959(6) Uani 1 1 d . . .
C32 C 0.3471(3) 0.0174(2) 0.2121(2) 0.0714(8) Uani 1 1 d . . .
F33 F 0.2396(2) -0.17525(16) 0.20218(17) 0.1271(9) Uani 1 1 d . . .
C33 C 0.3084(3) -0.0705(2) 0.2498(3) 0.0830(10) Uani 1 1 d . . .
F34 F 0.3024(2) -0.13717(17) 0.37402(17) 0.1199(9) Uani 1 1 d . . .
C34 C 0.3395(3) -0.0523(3) 0.3364(3) 0.0832(10) Uani 1 1 d . . .
F35 F 0.4370(2) 0.07476(17) 0.46882(12) 0.0998(7) Uani 1 1 d . . .
C35 C 0.4070(3) 0.0544(3) 0.3838(2) 0.0707(8) Uani 1 1 d . . .
F36 F 0.50853(15) 0.24202(12) 0.39577(10) 0.0704(5) Uani 1 1 d . . .
C36 C 0.4439(2) 0.1393(2) 0.34319(18) 0.0581(7) Uani 1 1 d . . .
C41 C 0.2781(2) 0.2392(2) 0.16550(17) 0.0553(6) Uani 1 1 d . . .
F42 F 0.33495(16) 0.28994(16) 0.04271(11) 0.0806(5) Uani 1 1 d . . .
C42 C 0.2514(3) 0.2348(2) 0.07908(18) 0.0606(7) Uani 1 1 d . . .
F43 F 0.12122(19) 0.17725(19) -0.05417(12) 0.0970(6) Uani 1 1 d . . .
C43 C 0.1418(3) 0.1798(3) 0.02933(19) 0.0694(8) Uani 1 1 d . . .
F44 F -0.05437(16) 0.07548(17) 0.01625(14) 0.0951(6) Uani 1 1 d . . .
C44 C 0.0531(3) 0.1279(3) 0.0639(2) 0.0707(8) Uani 1 1 d . . .
F45 F -0.01145(16) 0.07641(17) 0.18287(14) 0.0926(6) Uani 1 1 d . . .
C45 C 0.0752(3) 0.1281(2) 0.1488(2) 0.0668(8) Uani 1 1 d . . .
F46 F 0.20325(16) 0.18106(16) 0.28010(11) 0.0794(5) Uani 1 1 d . . .
C46 C 0.1858(3) 0.1823(2) 0.19747(18) 0.0606(7) Uani 1 1 d . . .
C51 C 0.6903(2) 0.5830(2) 0.32028(16) 0.0518(6) Uani 1 1 d . . .
C52 C 0.7060(2) 0.6114(2) 0.24212(17) 0.0573(7) Uani 1 1 d . . .
C53 C 0.7925(3) 0.7162(2) 0.2436(2) 0.0672(8) Uani 1 1 d . . .
H53 H 0.8033 0.7346 0.1917 0.081 Uiso 1 1 calc R . .
C54 C 0.8629(3) 0.7941(2) 0.3180(2) 0.0727(9) Uani 1 1 d . A .
C55 C 0.8422(3) 0.7673(2) 0.3937(2) 0.0692(8) Uani 1 1 d . . .
H55 H 0.8882 0.8207 0.4449 0.083 Uiso 1 1 calc R . .
C56 C 0.7562(2) 0.6648(2) 0.39717(17) 0.0573(7) Uani 1 1 d . . .
C57 C 0.6271(3) 0.5357(2) 0.15683(16) 0.0611(7) Uani 1 1 d . . .
H57 H 0.5795 0.4613 0.1658 0.073 Uiso 1 1 calc R . .
C58 C 0.6877(3) 0.5234(3) 0.0904(2) 0.0816(10) Uani 1 1 d . . .
H58A H 0.7298 0.5941 0.0768 0.122 Uiso 1 1 calc R . .
H58B H 0.6322 0.4689 0.0395 0.122 Uiso 1 1 calc R . .
H58C H 0.7396 0.4993 0.1125 0.122 Uiso 1 1 calc R . .
C59 C 0.5487(3) 0.5771(3) 0.1231(2) 0.0839(10) Uani 1 1 d . . .
H59A H 0.5119 0.5875 0.1662 0.126 Uiso 1 1 calc R . .
H59B H 0.4915 0.5231 0.0727 0.126 Uiso 1 1 calc R . .
H59C H 0.5925 0.6471 0.1089 0.126 Uiso 1 1 calc R . .
C60 C 0.9602(4) 0.9064(3) 0.3164(3) 0.0960(12) Uani 1 1 d D . .
H60 H 0.9589 0.9081 0.2563 0.115 Uiso 0.690(14) 1 calc PR A 1
H60A H 0.9236 0.9170 0.2642 0.115 Uiso 0.310(14) 1 calc PR A 2
C61 C 1.0743(5) 0.9210(6) 0.3600(8) 0.116(3) Uani 0.690(14) 1 d PDU A 1
H61A H 1.0777 0.8555 0.3382 0.174 Uiso 0.690(14) 1 calc PR A 1
H61B H 1.0827 0.9317 0.4208 0.174 Uiso 0.690(14) 1 calc PR A 1
H61C H 1.1352 0.9852 0.3488 0.174 Uiso 0.690(14) 1 calc PR A 1
C62 C 0.9454(8) 1.0002(5) 0.3566(6) 0.081(2) Uani 0.690(14) 1 d PDU A 1
H62A H 0.9460 1.0000 0.4156 0.122 Uiso 0.690(14) 1 calc PR A 1
H62B H 0.8737 0.9906 0.3264 0.122 Uiso 0.690(14) 1 calc PR A 1
H62C H 1.0072 1.0702 0.3535 0.122 Uiso 0.690(14) 1 calc PR A 1
C61A C 1.0502(13) 0.8968(13) 0.2870(15) 0.112(6) Uani 0.310(14) 1 d PDU A 2
H61D H 1.1094 0.9695 0.2859 0.168 Uiso 0.310(14) 1 calc PR A 2
H61E H 1.0190 0.8485 0.2302 0.168 Uiso 0.310(14) 1 calc PR A 2
H61F H 1.0820 0.8659 0.3252 0.168 Uiso 0.310(14) 1 calc PR A 2
C62A C 0.978(2) 1.0020(18) 0.3771(16) 0.122(10) Uani 0.310(14) 1 d PDU A 2
H62D H 1.0197 1.0075 0.4325 0.183 Uiso 0.310(14) 1 calc PR A 2
H62E H 0.9046 0.9934 0.3806 0.183 Uiso 0.310(14) 1 calc PR A 2
H62F H 1.0202 1.0687 0.3585 0.183 Uiso 0.310(14) 1 calc PR A 2
C63 C 0.7340(3) 0.6503(2) 0.48393(17) 0.0638(8) Uani 1 1 d . . .
H63 H 0.6724 0.5731 0.4757 0.077 Uiso 1 1 calc R . .
C64 C 0.8356(3) 0.6676(3) 0.5496(2) 0.0794(9) Uani 1 1 d . . .
H64A H 0.8536 0.6106 0.5319 0.119 Uiso 1 1 calc R . .
H64B H 0.8176 0.6634 0.6041 0.119 Uiso 1 1 calc R . .
H64C H 0.9003 0.7399 0.5547 0.119 Uiso 1 1 calc R . .
C65 C 0.6915(3) 0.7258(3) 0.5169(2) 0.0778(9) Uani 1 1 d . . .
H65A H 0.6703 0.7103 0.5690 0.117 Uiso 1 1 calc R . .
H65B H 0.6259 0.7129 0.4747 0.117 Uiso 1 1 calc R . .
H65C H 0.7512 0.8025 0.5281 0.117 Uiso 1 1 calc R . .
C71 C 0.3987(2) 0.4660(2) 0.29356(18) 0.0574(7) Uani 1 1 d . . .
C72 C 0.3294(3) 0.4839(3) 0.2318(2) 0.0743(9) Uani 1 1 d . . .
H72 H 0.3148 0.4517 0.1740 0.089 Uiso 1 1 calc R . .
C73 C 0.2826(3) 0.5477(3) 0.2545(3) 0.0909(11) Uani 1 1 d . . .
H73 H 0.2373 0.5593 0.2123 0.109 Uiso 1 1 calc R . .
C74 C 0.3023(3) 0.5948(3) 0.3396(3) 0.0944(12) Uani 1 1 d . . .
H74 H 0.2696 0.6375 0.3553 0.113 Uiso 1 1 calc R . .
C75 C 0.3691(3) 0.5788(3) 0.4000(3) 0.0835(10) Uani 1 1 d . . .
H75 H 0.3831 0.6111 0.4577 0.100 Uiso 1 1 calc R . .
C76 C 0.4168(3) 0.5154(2) 0.3774(2) 0.0688(8) Uani 1 1 d . . .
H76 H 0.4629 0.5055 0.4203 0.083 Uiso 1 1 calc R . .
C81 C 0.8191(2) 0.4398(2) 0.29255(17) 0.0555(7) Uani 1 1 d . . .
C82 C 0.8902(3) 0.4968(2) 0.2439(2) 0.0646(7) Uani 1 1 d . . .
H82 H 0.8646 0.4733 0.1843 0.078 Uiso 1 1 calc R . .
C83 C 0.9984(3) 0.5878(3) 0.2815(3) 0.0799(10) Uani 1 1 d . . .
H83 H 1.0448 0.6257 0.2476 0.096 Uiso 1 1 calc R . .
C84 C 1.0366(3) 0.6215(3) 0.3684(3) 0.0864(11) Uani 1 1 d . . .
H84 H 1.1103 0.6815 0.3943 0.104 Uiso 1 1 calc R . .
C85 C 0.9681(3) 0.5683(3) 0.4172(2) 0.0790(9) Uani 1 1 d . . .
H85 H 0.9946 0.5929 0.4767 0.095 Uiso 1 1 calc R . .
C86 C 0.8593(3) 0.4780(2) 0.38052(19) 0.0655(8) Uani 1 1 d . . .
H86 H 0.8128 0.4427 0.4153 0.079 Uiso 1 1 calc R . .
B1 B 0.4723(3) 0.2351(3) 0.21128(19) 0.0532(7) Uani 1 1 d . . .

loop_
_atom_site_aniso_label
_atom_site_aniso_U_11
_atom_site_aniso_U_22
_atom_site_aniso_U_33
_atom_site_aniso_U_23
_atom_site_aniso_U_13
_atom_site_aniso_U_12
P1 0.0591(4) 0.0471(4) 0.0444(3) 0.0087(3) 0.0141(3) 0.0220(3)
P2 0.0597(4) 0.0397(3) 0.0425(3) 0.0108(3) 0.0156(3) 0.0176(3)
C1 0.0718(19) 0.0542(16) 0.0485(15) 0.0057(12) 0.0151(13) 0.0276(14)
C2 0.0623(17) 0.0562(16) 0.0448(14) 0.0075(12) 0.0096(12) 0.0251(14)
C3 0.0590(16) 0.0484(14) 0.0468(14) 0.0136(12) 0.0144(12) 0.0211(13)
C4 0.0645(17) 0.0470(14) 0.0513(14) 0.0190(12) 0.0234(13) 0.0242(13)
C5 0.0600(16) 0.0458(14) 0.0406(13) 0.0165(11) 0.0141(11) 0.0221(12)
C6 0.0572(16) 0.0453(14) 0.0443(13) 0.0126(11) 0.0126(12) 0.0190(12)
C11 0.0626(17) 0.0475(14) 0.0485(14) 0.0086(12) 0.0140(12) 0.0223(13)
C12 0.0656(18) 0.0502(15) 0.0558(16) 0.0066(12) 0.0122(13) 0.0244(14)
C13 0.083(2) 0.0531(17) 0.076(2) 0.0127(15) 0.0224(17) 0.0343(16)
C14 0.088(2) 0.0623(19) 0.086(2) 0.0317(17) 0.0328(19) 0.0402(18)
C15 0.092(2) 0.071(2) 0.0651(18) 0.0270(16) 0.0297(17) 0.0445(18)
C16 0.0708(18) 0.0569(16) 0.0526(15) 0.0151(13) 0.0169(14) 0.0315(15)
C17 0.092(2) 0.0654(19) 0.0566(17) 0.0003(14) 0.0185(16) 0.0393(18)
C18 0.152(4) 0.077(2) 0.129(4) 0.054(2) 0.071(3) 0.063(3)
C19 0.097(2) 0.0702(19) 0.0447(15) 0.0103(14) 0.0159(15) 0.0415(18)
C21 0.0616(17) 0.0520(15) 0.0527(15) 0.0114(12) 0.0171(13) 0.0257(13)
C22 0.077(2) 0.0608(17) 0.0557(16) 0.0146(13) 0.0253(15) 0.0336(15)
C23 0.092(2) 0.073(2) 0.0686(19) 0.0277(16) 0.0378(18) 0.0437(19)
C24 0.083(2) 0.071(2) 0.093(2) 0.0345(18) 0.044(2) 0.0449(19)
C25 0.068(2) 0.0635(19) 0.094(2) 0.0261(17) 0.0300(18) 0.0331(16)
C26 0.0656(18) 0.0512(16) 0.0680(18) 0.0131(13) 0.0194(15) 0.0275(14)
C27 0.092(3) 0.111(3) 0.0576(18) 0.0334(18) 0.0254(17) 0.054(2)
C28 0.107(3) 0.108(3) 0.141(4) 0.066(3) 0.077(3) 0.063(3)
C29 0.0651(19) 0.076(2) 0.072(2) 0.0168(16) 0.0116(16) 0.0338(17)
C31 0.0599(16) 0.0449(14) 0.0569(16) 0.0100(12) 0.0189(13) 0.0210(13)
F32 0.0984(14) 0.0639(11) 0.0689(12) -0.0019(9) 0.0080(10) 0.0059(10)
C32 0.073(2) 0.0520(17) 0.0678(19) 0.0079(14) 0.0174(16) 0.0172(15)
F33 0.145(2) 0.0440(11) 0.1257(19) 0.0028(11) 0.0370(16) 0.0002(12)
C33 0.085(2) 0.0413(16) 0.096(3) 0.0096(16) 0.027(2) 0.0122(16)
F34 0.152(2) 0.0639(12) 0.140(2) 0.0568(13) 0.0655(17) 0.0344(13)
C34 0.095(3) 0.0540(18) 0.099(3) 0.0348(18) 0.046(2) 0.0252(18)
F35 0.1418(19) 0.0810(13) 0.0722(12) 0.0409(10) 0.0448(12) 0.0415(13)
C35 0.087(2) 0.0561(18) 0.0685(19) 0.0259(15) 0.0353(17) 0.0282(16)
F36 0.0963(12) 0.0483(9) 0.0514(9) 0.0127(7) 0.0260(8) 0.0223(8)
C36 0.0669(18) 0.0414(14) 0.0580(16) 0.0128(12) 0.0229(14) 0.0188(13)
C41 0.0581(16) 0.0478(14) 0.0534(15) 0.0098(12) 0.0128(13) 0.0228(13)
F42 0.0817(12) 0.0889(13) 0.0662(11) 0.0367(10) 0.0252(9) 0.0326(10)
C42 0.0646(18) 0.0561(16) 0.0570(16) 0.0177(13) 0.0136(14) 0.0270(14)
F43 0.1038(15) 0.1110(16) 0.0612(11) 0.0213(11) 0.0013(10) 0.0486(13)
C43 0.078(2) 0.0651(19) 0.0562(17) 0.0133(15) 0.0059(16) 0.0331(17)
F44 0.0693(12) 0.0856(13) 0.1000(15) 0.0036(11) -0.0052(11) 0.0286(11)
C44 0.0593(19) 0.0588(18) 0.075(2) 0.0052(15) 0.0031(16) 0.0221(15)
F45 0.0699(12) 0.0898(14) 0.1078(15) 0.0280(12) 0.0347(11) 0.0276(11)
C45 0.0596(18) 0.0541(17) 0.078(2) 0.0144(15) 0.0211(16) 0.0218(14)
F46 0.0788(12) 0.0894(13) 0.0585(10) 0.0208(9) 0.0256(9) 0.0303(10)
C46 0.0690(19) 0.0529(16) 0.0536(16) 0.0117(13) 0.0181(14) 0.0255(14)
C51 0.0601(16) 0.0413(13) 0.0492(14) 0.0123(11) 0.0153(12) 0.0211(12)
C52 0.0684(18) 0.0525(15) 0.0519(15) 0.0203(12) 0.0208(13) 0.0274(14)
C53 0.082(2) 0.0527(16) 0.0639(18) 0.0246(14) 0.0324(16) 0.0247(15)
C54 0.078(2) 0.0486(16) 0.081(2) 0.0207(15) 0.0329(17) 0.0185(15)
C55 0.073(2) 0.0458(15) 0.0644(18) 0.0076(13) 0.0134(15) 0.0144(14)
C56 0.0642(17) 0.0435(14) 0.0536(15) 0.0119(12) 0.0144(13) 0.0192(13)
C57 0.080(2) 0.0579(16) 0.0442(14) 0.0203(12) 0.0205(13) 0.0302(15)
C58 0.102(3) 0.097(3) 0.0574(18) 0.0184(17) 0.0231(18) 0.059(2)
C59 0.092(2) 0.107(3) 0.0604(19) 0.0174(18) 0.0192(17) 0.057(2)
C60 0.104(3) 0.0519(19) 0.115(3) 0.0260(19) 0.052(3) 0.0168(19)
C61 0.084(4) 0.078(4) 0.175(8) 0.041(4) 0.051(4) 0.024(3)
C62 0.086(5) 0.040(3) 0.091(4) 0.022(3) 0.022(4) 0.011(3)
C61A 0.096(8) 0.098(8) 0.132(11) 0.038(7) 0.047(7) 0.033(6)
C62A 0.118(13) 0.110(12) 0.110(12) 0.023(8) 0.027(9) 0.038(8)
C63 0.077(2) 0.0444(15) 0.0473(15) 0.0065(12) 0.0114(14) 0.0157(14)
C64 0.093(2) 0.075(2) 0.0581(18) 0.0119(16) 0.0109(17) 0.0362(19)
C65 0.097(2) 0.073(2) 0.0607(18) 0.0126(16) 0.0247(17) 0.0403(19)
C71 0.0611(17) 0.0445(14) 0.0627(17) 0.0139(12) 0.0235(14) 0.0211(13)
C72 0.080(2) 0.0629(19) 0.076(2) 0.0120(16) 0.0152(17) 0.0365(17)
C73 0.087(3) 0.076(2) 0.112(3) 0.016(2) 0.013(2) 0.049(2)
C74 0.083(3) 0.069(2) 0.132(4) 0.008(2) 0.036(3) 0.040(2)
C75 0.092(3) 0.069(2) 0.093(3) 0.0100(19) 0.042(2) 0.040(2)
C76 0.079(2) 0.0591(17) 0.0678(19) 0.0140(14) 0.0300(16) 0.0316(16)
C81 0.0535(16) 0.0458(14) 0.0595(16) 0.0074(12) 0.0095(13) 0.0219(12)
C82 0.0644(18) 0.0502(16) 0.0738(19) 0.0160(14) 0.0190(15) 0.0241(14)
C83 0.065(2) 0.0542(18) 0.107(3) 0.0199(18) 0.0306(19) 0.0170(16)
C84 0.0566(19) 0.062(2) 0.109(3) -0.001(2) 0.010(2) 0.0144(16)
C85 0.066(2) 0.065(2) 0.078(2) -0.0071(17) -0.0011(17) 0.0240(17)
C86 0.0634(18) 0.0540(16) 0.0634(18) 0.0030(14) 0.0086(14) 0.0226(14)
B1 0.0598(18) 0.0482(16) 0.0457(15) 0.0105(13) 0.0163(14) 0.0222(14)

loop_
_atom_type_symbol
_atom_type_description
_atom_type_scat_dispersion_real
_atom_type_scat_dispersion_imag
_atom_type_scat_source
C C 0.0181 0.0091 'International Tables Vol C Tables 4.2.6.8 and 6.1.1.4'
H H 0.0000 0.0000 'International Tables Vol C Tables 4.2.6.8 and 6.1.1.4'
B B 0.0090 0.0039 'International Tables Vol C Tables 4.2.6.8 and 6.1.1.4'
F F 0.0727 0.0534 'International Tables Vol C Tables 4.2.6.8 and 6.1.1.4'
P P 0.2955 0.4335 'International Tables Vol C Tables 4.2.6.8 and 6.1.1.4'

loop_
_geom_angle_atom_site_label_1
_geom_angle_atom_site_label_2
_geom_angle_atom_site_label_3
_geom_angle
C6 P1 C21 108.93(12)
C6 P1 C1 107.50(13)
C21 P1 C1 112.65(13)
C6 P1 C11 118.16(12)
C21 P1 C11 109.56(13)
C1 P1 C11 99.86(13)
C5 P2 C4 93.78(12)
C5 P2 C51 112.65(12)
C4 P2 C51 108.49(12)
C2 C1 P1 114.88(19)
C2 C1 H1A 108.5
P1 C1 H1A 108.5
C2 C1 H1B 108.5
P1 C1 H1B 108.5
H1A C1 H1B 107.5
C1 C2 B1 111.2(2)
C1 C2 H2A 109.4
B1 C2 H2A 109.4
C1 C2 H2B 109.4
B1 C2 H2B 109.4
H2A C2 H2B 108.0
C4 C3 C41 123.0(3)
C4 C3 B1 116.8(2)
C41 C3 B1 120.1(2)
C3 C4 C71 127.6(3)
C3 C4 P2 113.1(2)
C71 C4 P2 118.9(2)
C6 C5 B1 126.8(2)
C6 C5 P2 124.9(2)
B1 C5 P2 108.27(19)
C5 C6 C81 124.8(2)
C5 C6 P1 117.71(19)
C81 C6 P1 117.45(19)
C16 C11 C12 118.8(3)
C16 C11 P1 124.0(2)
C12 C11 P1 116.2(2)
C13 C12 C11 118.6(3)
C13 C12 C17 116.3(3)
C11 C12 C17 125.1(3)
C14 C13 C12 123.3(3)
C14 C13 H13 118.3
C12 C13 H13 118.3
C13 C14 C15 117.2(3)
C13 C14 C18 121.8(3)
C15 C14 C18 121.0(3)
C16 C15 C14 122.6(3)
C16 C15 H15 118.7
C14 C15 H15 118.7
C15 C16 C11 119.0(3)
C15 C16 C19 116.5(3)
C11 C16 C19 124.5(3)
C12 C17 H17A 109.5
C12 C17 H17B 109.5
H17A C17 H17B 109.5
C12 C17 H17C 109.5
H17A C17 H17C 109.5
H17B C17 H17C 109.5
C14 C18 H18A 109.5
C14 C18 H18B 109.5
H18A C18 H18B 109.5
C14 C18 H18C 109.5
H18A C18 H18C 109.5
H18B C18 H18C 109.5
C16 C19 H19A 109.5
C16 C19 H19B 109.5
H19A C19 H19B 109.5
C16 C19 H19C 109.5
H19A C19 H19C 109.5
H19B C19 H19C 109.5
C26 C21 C22 119.5(3)
C26 C21 P1 117.9(2)
C22 C21 P1 122.5(2)
C23 C22 C21 118.4(3)
C23 C22 C27 114.8(3)
C21 C22 C27 126.7(3)
C24 C23 C22 122.9(3)
C24 C23 H23 118.5
C22 C23 H23 118.5
C25 C24 C23 117.9(3)
C25 C24 C28 122.6(4)
C23 C24 C28 119.5(3)
C24 C25 C26 122.6(3)
C24 C25 H25 118.7
C26 C25 H25 118.7
C25 C26 C21 118.5(3)
C25 C26 C29 116.5(3)
C21 C26 C29 125.0(3)
C22 C27 H27A 109.5
C22 C27 H27B 109.5
H27A C27 H27B 109.5
C22 C27 H27C 109.5
H27A C27 H27C 109.5
H27B C27 H27C 109.5
C24 C28 H28A 109.5
C24 C28 H28B 109.5
H28A C28 H28B 109.5
C24 C28 H28C 109.5
H28A C28 H28C 109.5
H28B C28 H28C 109.5
C26 C29 H29A 109.5
C26 C29 H29B 109.5
H29A C29 H29B 109.5
C26 C29 H29C 109.5
H29A C29 H29C 109.5
H29B C29 H29C 109.5
C36 C31 C32 111.7(3)
C36 C31 B1 123.1(2)
C32 C31 B1 125.3(3)
F32 C32 C33 114.5(3)
F32 C32 C31 121.0(3)
C33 C32 C31 124.5(3)
F33 C33 C34 119.2(3)
F33 C33 C32 120.7(3)
C34 C33 C32 120.1(3)
F34 C34 C35 120.7(3)
F34 C34 C33 120.8(3)
C35 C34 C33 118.5(3)
F35 C35 C34 119.8(3)
F35 C35 C36 121.1(3)
C34 C35 C36 119.1(3)
F36 C36 C35 114.7(2)
F36 C36 C31 119.4(2)
C35 C36 C31 125.9(3)
C46 C41 C42 115.1(3)
C46 C41 C3 123.7(2)
C42 C41 C3 121.1(2)
F42 C42 C43 117.7(3)
F42 C42 C41 119.5(3)
C43 C42 C41 122.7(3)
F43 C43 C44 119.5(3)
F43 C43 C42 120.1(3)
C44 C43 C42 120.4(3)
F44 C44 C43 120.9(3)
F44 C44 C45 120.0(3)
C43 C44 C45 119.0(3)
F45 C45 C46 120.9(3)
F45 C45 C44 119.4(3)
C46 C45 C44 119.8(3)
F46 C46 C45 117.6(3)
F46 C46 C41 119.4(3)
C45 C46 C41 122.9(3)
C56 C51 C52 119.2(2)
C56 C51 P2 116.16(19)
C52 C51 P2 124.5(2)
C53 C52 C51 118.8(3)
C53 C52 C57 118.2(2)
C51 C52 C57 122.9(2)
C54 C53 C52 122.7(3)
C54 C53 H53 118.7
C52 C53 H53 118.7
C53 C54 C55 117.7(3)
C53 C54 C60 120.7(3)
C55 C54 C60 121.5(3)
C54 C55 C56 122.8(3)
C54 C55 H55 118.6
C56 C55 H55 118.6
C55 C56 C51 118.4(3)
C55 C56 C63 117.4(2)
C51 C56 C63 124.0(2)
C52 C57 C59 109.7(3)
C52 C57 C58 114.2(3)
C59 C57 C58 109.3(2)
C52 C57 H57 107.8
C59 C57 H57 107.8
C58 C57 H57 107.8
C57 C58 H58A 109.5
C57 C58 H58B 109.5
H58A C58 H58B 109.5
C57 C58 H58C 109.5
H58A C58 H58C 109.5
H58B C58 H58C 109.5
C57 C59 H59A 109.5
C57 C59 H59B 109.5
H59A C59 H59B 109.5
C57 C59 H59C 109.5
H59A C59 H59C 109.5
H59B C59 H59C 109.5
C62A C60 C61A 124.8(13)
C62A C60 C62 19.3(14)
C61A C60 C62 136.0(8)
C62A C60 C54 115.9(12)
C61A C60 C54 112.2(7)
C62 C60 C54 111.2(4)
C62A C60 C61 92.4(12)
C61A C60 C61 45.2(8)
C62 C60 C61 111.0(6)
C54 C60 C61 110.6(4)
C62A C60 H60 120.5
C61A C60 H60 64.6
C62 C60 H60 108.0
C54 C60 H60 108.0
C61 C60 H60 108.0
C62A C60 H60A 98.9
C61A C60 H60A 98.9
C62 C60 H60A 81.3
C54 C60 H60A 98.9
C61 C60 H60A 139.8
H60 C60 H60A 34.5
C60 C61 H61A 109.5
C60 C61 H61B 109.5
C60 C61 H61C 109.5
C60 C62 H62A 109.5
C60 C62 H62B 109.5
C60 C62 H62C 109.5
C60 C61A H61D 109.5
C60 C61A H61E 109.5
H61D C61A H61E 109.5
C60 C61A H61F 109.5
H61D C61A H61F 109.5
H61E C61A H61F 109.5
C60 C62A H62D 109.5
C60 C62A H62E 109.5
H62D C62A H62E 109.5
C60 C62A H62F 109.5
H62D C62A H62F 109.5
H62E C62A H62F 109.5
C64 C63 C65 110.5(3)
C64 C63 C56 113.9(3)
C65 C63 C56 110.4(2)
C64 C63 H63 107.2
C65 C63 H63 107.2
C56 C63 H63 107.2
C63 C64 H64A 109.5
C63 C64 H64B 109.5
H64A C64 H64B 109.5
C63 C64 H64C 109.5
H64A C64 H64C 109.5
H64B C64 H64C 109.5
C63 C65 H65A 109.5
C63 C65 H65B 109.5
H65A C65 H65B 109.5
C63 C65 H65C 109.5
H65A C65 H65C 109.5
H65B C65 H65C 109.5
C76 C71 C72 116.6(3)
C76 C71 C4 120.8(3)
C72 C71 C4 122.5(3)
C73 C72 C71 121.3(3)
C73 C72 H72 119.4
C71 C72 H72 119.4
C72 C73 C74 120.1(4)
C72 C73 H73 120.0
C74 C73 H73 120.0
C75 C74 C73 119.5(4)
C75 C74 H74 120.2
C73 C74 H74 120.2
C74 C75 C76 120.5(4)
C74 C75 H75 119.7
C76 C75 H75 119.7
C71 C76 C75 121.9(3)
C71 C76 H76 119.0
C75 C76 H76 119.0
C86 C81 C82 117.6(3)
C86 C81 C6 120.4(3)
C82 C81 C6 122.0(2)
C83 C82 C81 121.5(3)
C83 C82 H82 119.2
C81 C82 H82 119.2
C84 C83 C82 119.4(3)
C84 C83 H83 120.3
C82 C83 H83 120.3
C85 C84 C83 120.1(3)
C85 C84 H84 120.0
C83 C84 H84 120.0
C84 C85 C86 121.1(3)
C84 C85 H85 119.4
C86 C85 H85 119.4
C81 C86 C85 120.2(3)
C81 C86 H86 119.9
C85 C86 H86 119.9
C2 B1 C3 113.4(2)
C2 B1 C5 104.9(2)
C3 B1 C5 103.2(2)
C2 B1 C31 111.8(2)
C3 B1 C31 108.6(2)
C5 B1 C31 114.7(2)

loop_
_geom_bond_atom_site_label_1
_geom_bond_atom_site_label_2
_geom_bond_distance
P1 C6 1.824(3)
P1 C21 1.832(3)
P1 C1 1.833(3)
P1 C11 1.839(3)
P2 C5 1.821(3)
P2 C4 1.829(3)
P2 C51 1.845(3)
C1 C2 1.528(4)
C1 H1A 0.9800
C1 H1B 0.9800
C2 B1 1.623(4)
C2 H2A 0.9800
C2 H2B 0.9800
C3 C4 1.361(4)
C3 C41 1.485(4)
C3 B1 1.624(4)
C4 C71 1.478(4)
C5 C6 1.364(4)
C5 B1 1.659(4)
C6 C81 1.509(4)
C11 C16 1.416(4)
C11 C12 1.422(4)
C12 C13 1.390(4)
C12 C17 1.504(4)
C13 C14 1.378(4)
C13 H13 0.9400
C14 C15 1.392(5)
C14 C18 1.505(5)
C15 C16 1.391(4)
C15 H15 0.9400
C16 C19 1.502(4)
C17 H17A 0.9700
C17 H17B 0.9700
C17 H17C 0.9700
C18 H18A 0.9700
C18 H18B 0.9700
C18 H18C 0.9700
C19 H19A 0.9700
C19 H19B 0.9700
C19 H19C 0.9700
C21 C26 1.407(4)
C21 C22 1.419(4)
C22 C23 1.392(4)
C22 C27 1.505(5)
C23 C24 1.379(5)
C23 H23 0.9400
C24 C25 1.373(5)
C24 C28 1.508(5)
C25 C26 1.405(4)
C25 H25 0.9400
C26 C29 1.509(4)
C27 H27A 0.9700
C27 H27B 0.9700
C27 H27C 0.9700
C28 H28A 0.9700
C28 H28B 0.9700
C28 H28C 0.9700
C29 H29A 0.9700
C29 H29B 0.9700
C29 H29C 0.9700
C31 C36 1.385(4)
C31 C32 1.393(4)
C31 B1 1.676(4)
F32 C32 1.354(4)
C32 C33 1.377(5)
F33 C33 1.349(4)
C33 C34 1.370(5)
F34 C34 1.343(4)
C34 C35 1.366(5)
F35 C35 1.341(4)
C35 C36 1.376(4)
F36 C36 1.354(3)
C41 C46 1.384(4)
C41 C42 1.394(4)
F42 C42 1.342(3)
C42 C43 1.372(4)
F43 C43 1.348(3)
C43 C44 1.363(5)
F44 C44 1.339(4)
C44 C45 1.379(5)
F45 C45 1.338(3)
C45 C46 1.377(4)
F46 C46 1.345(3)
C51 C56 1.413(4)
C51 C52 1.417(4)
C52 C53 1.390(4)
C52 C57 1.515(4)
C53 C54 1.375(4)
C53 H53 0.9400
C54 C55 1.384(4)
C54 C60 1.528(4)
C55 C56 1.391(4)
C55 H55 0.9400
C56 C63 1.528(4)
C57 C59 1.518(5)
C57 C58 1.519(4)
C57 H57 0.9900
C58 H58A 0.9700
C58 H58B 0.9700
C58 H58C 0.9700
C59 H59A 0.9700
C59 H59B 0.9700
C59 H59C 0.9700
C60 C62A 1.455(14)
C60 C61A 1.463(12)
C60 C62 1.512(7)
C60 C61 1.526(8)
C60 H60 0.9900
C60 H60A 0.9900
C61 H61A 0.9700
C61 H61B 0.9700
C61 H61C 0.9700
C62 H62A 0.9700
C62 H62B 0.9700
C62 H62C 0.9700
C61A H61D 0.9700
C61A H61E 0.9700
C61A H61F 0.9700
C62A H62D 0.9700
C62A H62E 0.9700
C62A H62F 0.9700
C63 C64 1.518(5)
C63 C65 1.519(4)
C63 H63 0.9900
C64 H64A 0.9700
C64 H64B 0.9700
C64 H64C 0.9700
C65 H65A 0.9700
C65 H65B 0.9700
C65 H65C 0.9700
C71 C76 1.383(4)
C71 C72 1.411(4)
C72 C73 1.378(5)
C72 H72 0.9400
C73 C74 1.389(6)
C73 H73 0.9400
C74 C75 1.359(6)
C74 H74 0.9400
C75 C76 1.384(5)
C75 H75 0.9400
C76 H76 0.9400
C81 C86 1.391(4)
C81 C82 1.393(4)
C82 C83 1.393(4)
C82 H82 0.9400
C83 C84 1.372(5)
C83 H83 0.9400
C84 C85 1.358(5)
C84 H84 0.9400
C85 C86 1.394(4)
C85 H85 0.9400
C86 H86 0.9400

loop_
_geom_torsion_atom_site_label_1
_geom_torsion_atom_site_label_2
_geom_torsion_atom_site_label_3
_geom_torsion_atom_site_label_4
_geom_torsion
C6 P1 C1 C2 7.5(2)
C21 P1 C1 C2 -112.5(2)
C11 P1 C1 C2 131.3(2)
P1 C1 C2 B1 -53.3(3)
C41 C3 C4 C71 3.9(4)
B1 C3 C4 C71 -174.1(2)
C41 C3 C4 P2 176.08(19)
B1 C3 C4 P2 -1.9(3)
C5 P2 C4 C3 13.9(2)
C51 P2 C4 C3 129.27(19)
C5 P2 C4 C71 -173.2(2)
C51 P2 C4 C71 -57.8(2)
C4 P2 C5 C6 157.6(2)
C51 P2 C5 C6 45.7(3)
C4 P2 C5 B1 -20.48(18)
C51 P2 C5 B1 -132.32(17)
B1 C5 C6 C81 172.7(2)
P2 C5 C6 C81 -4.9(4)
B1 C5 C6 P1 -7.1(3)
P2 C5 C6 P1 175.22(13)
C21 P1 C6 C5 145.3(2)
C1 P1 C6 C5 23.0(2)
C11 P1 C6 C5 -88.8(2)
C21 P1 C6 C81 -34.5(2)
C1 P1 C6 C81 -156.9(2)
C11 P1 C6 C81 91.3(2)
C6 P1 C11 C16 5.9(3)
C21 P1 C11 C16 131.4(3)
C1 P1 C11 C16 -110.2(3)
C6 P1 C11 C12 174.7(2)
C21 P1 C11 C12 -59.8(3)
C1 P1 C11 C12 58.6(2)
C16 C11 C12 C13 6.5(4)
P1 C11 C12 C13 -162.9(2)
C16 C11 C12 C17 -171.8(3)
P1 C11 C12 C17 18.8(4)
C11 C12 C13 C14 -0.4(5)
C17 C12 C13 C14 178.1(3)
C12 C13 C14 C15 -4.9(5)
C12 C13 C14 C18 176.8(4)
C13 C14 C15 C16 4.1(5)
C18 C14 C15 C16 -177.6(4)
C14 C15 C16 C11 1.9(5)
C14 C15 C16 C19 -175.4(3)
C12 C11 C16 C15 -7.3(4)
P1 C11 C16 C15 161.3(2)
C12 C11 C16 C19 169.9(3)
P1 C11 C16 C19 -21.6(4)
C6 P1 C21 C26 83.3(2)
C1 P1 C21 C26 -157.5(2)
C11 P1 C21 C26 -47.3(2)
C6 P1 C21 C22 -93.0(2)
C1 P1 C21 C22 26.2(3)
C11 P1 C21 C22 136.3(2)
C26 C21 C22 C23 1.8(4)
P1 C21 C22 C23 178.1(2)
C26 C21 C22 C27 -177.7(3)
P1 C21 C22 C27 -1.4(4)
C21 C22 C23 C24 -1.5(5)
C27 C22 C23 C24 178.0(3)
C22 C23 C24 C25 0.7(5)
C22 C23 C24 C28 -178.7(3)
C23 C24 C25 C26 -0.1(5)
C28 C24 C25 C26 179.3(3)
C24 C25 C26 C21 0.3(5)
C24 C25 C26 C29 -177.4(3)
C22 C21 C26 C25 -1.2(4)
P1 C21 C26 C25 -177.7(2)
C22 C21 C26 C29 176.3(3)
P1 C21 C26 C29 -0.1(4)
C36 C31 C32 F32 176.5(3)
B1 C31 C32 F32 -2.6(5)
C36 C31 C32 C33 -3.6(5)
B1 C31 C32 C33 177.3(3)
F32 C32 C33 F33 1.3(5)
C31 C32 C33 F33 -178.7(3)
F32 C32 C33 C34 -178.6(3)
C31 C32 C33 C34 1.4(6)
F33 C33 C34 F34 0.0(6)
C32 C33 C34 F34 179.9(3)
F33 C33 C34 C35 -178.4(3)
C32 C33 C34 C35 1.5(6)
F34 C34 C35 F35 0.3(6)
C33 C34 C35 F35 178.8(3)
F34 C34 C35 C36 179.7(3)
C33 C34 C35 C36 -1.8(6)
F35 C35 C36 F36 -1.8(5)
C34 C35 C36 F36 178.8(3)
F35 C35 C36 C31 178.7(3)
C34 C35 C36 C31 -0.7(5)
C32 C31 C36 F36 -176.3(3)
B1 C31 C36 F36 2.8(4)
C32 C31 C36 C35 3.3(5)
B1 C31 C36 C35 -177.6(3)
C4 C3 C41 C46 -80.0(4)
B1 C3 C41 C46 97.9(3)
C4 C3 C41 C42 103.6(3)
B1 C3 C41 C42 -78.5(3)
C46 C41 C42 F42 178.2(3)
C3 C41 C42 F42 -5.1(4)
C46 C41 C42 C43 1.0(4)
C3 C41 C42 C43 177.7(3)
F42 C42 C43 F43 3.5(4)
C41 C42 C43 F43 -179.2(3)
F42 C42 C43 C44 -176.1(3)
C41 C42 C43 C44 1.1(5)
F43 C43 C44 F44 -0.8(5)
C42 C43 C44 F44 178.9(3)
F43 C43 C44 C45 178.0(3)
C42 C43 C44 C45 -2.3(5)
F44 C44 C45 F45 -0.5(5)
C43 C44 C45 F45 -179.4(3)
F44 C44 C45 C46 -179.8(3)
C43 C44 C45 C46 1.3(5)
F45 C45 C46 F46 0.2(4)
C44 C45 C46 F46 179.5(3)
F45 C45 C46 C41 -178.4(3)
C44 C45 C46 C41 0.9(5)
C42 C41 C46 F46 179.4(2)
C3 C41 C46 F46 2.9(4)
C42 C41 C46 C45 -2.0(4)
C3 C41 C46 C45 -178.6(3)
C5 P2 C51 C56 -133.2(2)
C4 P2 C51 C56 124.4(2)
C5 P2 C51 C52 43.1(3)
C4 P2 C51 C52 -59.3(3)
C56 C51 C52 C53 5.4(4)
P2 C51 C52 C53 -170.7(2)
C56 C51 C52 C57 -169.8(3)
P2 C51 C52 C57 14.0(4)
C51 C52 C53 C54 -0.7(5)
C57 C52 C53 C54 174.7(3)
C52 C53 C54 C55 -2.9(5)
C52 C53 C54 C60 177.3(3)
C53 C54 C55 C56 1.9(5)
C60 C54 C55 C56 -178.3(3)
C54 C55 C56 C51 2.7(5)
C54 C55 C56 C63 -173.4(3)
C52 C51 C56 C55 -6.3(4)
P2 C51 C56 C55 170.2(2)
C52 C51 C56 C63 169.5(3)
P2 C51 C56 C63 -14.0(4)
C53 C52 C57 C59 -72.2(4)
C51 C52 C57 C59 103.1(3)
C53 C52 C57 C58 50.9(4)
C51 C52 C57 C58 -133.8(3)
C53 C54 C60 C62A 139.1(14)
C55 C54 C60 C62A -40.7(15)
C53 C54 C60 C61A -68.8(11)
C55 C54 C60 C61A 111.4(11)
C53 C54 C60 C62 118.6(6)
C55 C54 C60 C62 -61.2(7)
C53 C54 C60 C61 -117.6(6)
C55 C54 C60 C61 62.6(6)
C55 C56 C63 C64 -60.1(4)
C51 C56 C63 C64 124.1(3)
C55 C56 C63 C65 64.9(4)
C51 C56 C63 C65 -111.0(3)
C3 C4 C71 C76 133.0(3)
P2 C4 C71 C76 -38.9(3)
C3 C4 C71 C72 -46.8(4)
P2 C4 C71 C72 141.4(2)
C76 C71 C72 C73 0.1(5)
C4 C71 C72 C73 179.9(3)
C71 C72 C73 C74 -0.7(6)
C72 C73 C74 C75 0.9(6)
C73 C74 C75 C76 -0.5(6)
C72 C71 C76 C75 0.3(4)
C4 C71 C76 C75 -179.5(3)
C74 C75 C76 C71 -0.1(5)
C5 C6 C81 C86 61.2(4)
P1 C6 C81 C86 -119.0(3)
C5 C6 C81 C82 -118.1(3)
P1 C6 C81 C82 61.7(3)
C86 C81 C82 C83 0.9(4)
C6 C81 C82 C83 -179.8(3)
C81 C82 C83 C84 0.8(5)
C82 C83 C84 C85 -1.8(6)
C83 C84 C85 C86 1.1(6)
C82 C81 C86 C85 -1.6(4)
C6 C81 C86 C85 179.1(3)
C84 C85 C86 C81 0.6(5)
C1 C2 B1 C3 -179.9(2)
C1 C2 B1 C5 68.2(3)
C1 C2 B1 C31 -56.6(3)
C4 C3 B1 C2 -125.6(3)
C41 C3 B1 C2 56.4(3)
C4 C3 B1 C5 -12.6(3)
C41 C3 B1 C5 169.3(2)
C4 C3 B1 C31 109.5(3)
C41 C3 B1 C31 -68.5(3)
C6 C5 B1 C2 -37.7(3)
P2 C5 B1 C2 140.23(19)
C6 C5 B1 C3 -156.8(2)
P2 C5 B1 C3 21.2(2)
C6 C5 B1 C31 85.3(3)
P2 C5 B1 C31 -96.7(2)
C36 C31 B1 C2 154.8(3)
C32 C31 B1 C2 -26.2(4)
C36 C31 B1 C3 -79.3(3)
C32 C31 B1 C3 99.7(3)
C36 C31 B1 C5 35.6(4)
C32 C31 B1 C5 -145.4(3)
